data_7242635
loop_
_publ_author_name
'Wang, Xiang'
'Li, Yunhui'
'Zhang, Tong'
'Ma, Sijia'
'Wang, Xiuli'

_publ_section_title
;
 Assembly, structures and properties of polyoxometalate-based
 supramolecular complexes involving in situ transformation of
 single-branch N-donor cyano ligands
;
_journal_issue 19
_journal_name_full CrystEngComm
_journal_page_first 3477
_journal_page_last 3487
_journal_paper_doi 10.1039/D1CE00298H
_journal_volume 23
_journal_year 2021
_chemical_formula_moiety 'C48 H42 Cu2 Mo12 N9 O48 P'
_chemical_formula_sum 'C48 H42 Cu2 Mo12 N9 O48 P'
_chemical_formula_weight 2822.23
_space_group_crystal_system triclinic
_space_group_IT_number 2
_space_group_name_Hall '-P 1'
_space_group_name_H-M_alt 'P -1'
_atom_sites_solution_hydrogens mixed
_audit_creation_method SHELXL-2014/7
_audit_update_record
;
2021-02-07 deposited with the CCDC.	2021-04-12 downloaded from the CCDC.
;
_cell_angle_alpha 86.945(5)
_cell_angle_beta 86.378(5)
_cell_angle_gamma 76.760(5)
_cell_formula_units_Z 2
_cell_length_a 13.186(5)
_cell_length_b 16.560(5)
_cell_length_c 17.567(5)
_cell_measurement_reflns_used 18474
_cell_measurement_temperature 293(2)
_cell_measurement_theta_max 28.416
_cell_measurement_theta_min 1.589
_cell_volume 3724(2)
_computing_structure_refinement 'SHELXL-2014/7 (Sheldrick, 2014)'
_diffrn_ambient_temperature 293(2)
_diffrn_measured_fraction_theta_full 0.999
_diffrn_measured_fraction_theta_max 0.986
_diffrn_measurement_device_type 'Bruker P4'
_diffrn_measurement_method '\w scan'
_diffrn_radiation_type MoK\a
_diffrn_radiation_wavelength 0.71069
_diffrn_reflns_av_R_equivalents 0.0170
_diffrn_reflns_av_unetI/netI 0.0397
_diffrn_reflns_Laue_measured_fraction_full 0.999
_diffrn_reflns_Laue_measured_fraction_max 0.986
_diffrn_reflns_limit_h_max 17
_diffrn_reflns_limit_h_min -13
_diffrn_reflns_limit_k_max 22
_diffrn_reflns_limit_k_min -20
_diffrn_reflns_limit_l_max 17
_diffrn_reflns_limit_l_min -23
_diffrn_reflns_number 27662
_diffrn_reflns_point_group_measured_fraction_full 0.999
_diffrn_reflns_point_group_measured_fraction_max 0.986
_diffrn_reflns_theta_full 25.240
_diffrn_reflns_theta_max 28.416
_diffrn_reflns_theta_min 1.589
_exptl_absorpt_coefficient_mu 2.636
_exptl_absorpt_correction_T_max 0.768
_exptl_absorpt_correction_T_min 0.736
_exptl_absorpt_correction_type multi-scan
_exptl_crystal_colour green
_exptl_crystal_density_diffrn 2.517
_exptl_crystal_description block
_exptl_crystal_F_000 2708
_exptl_crystal_size_max 0.12
_exptl_crystal_size_mid 0.1
_exptl_crystal_size_min 0.1
_refine_diff_density_max 3.532
_refine_diff_density_min -1.831
_refine_diff_density_rms 0.134
_refine_ls_extinction_method none
_refine_ls_goodness_of_fit_ref 1.003
_refine_ls_hydrogen_treatment constr
_refine_ls_matrix_type full
_refine_ls_number_parameters 1086
_refine_ls_number_reflns 18733
_refine_ls_number_restraints 0
_refine_ls_restrained_S_all 1.003
_refine_ls_R_factor_all 0.0716
_refine_ls_R_factor_gt 0.0448
_refine_ls_shift/su_max 0.001
_refine_ls_shift/su_mean 0.000
_refine_ls_structure_factor_coef Fsqd
_refine_ls_weighting_details 'w=1/[\s^2^(Fo^2^)+(0.0562P)^2^+11.1359P] where P=(Fo^2^+2Fc^2^)/3'
_refine_ls_weighting_scheme calc
_refine_ls_wR_factor_gt 0.1105
_refine_ls_wR_factor_ref 0.1259
_reflns_Friedel_coverage 0.000
_reflns_number_gt 13177
_reflns_number_total 18733
_reflns_threshold_expression 'I > 2\s(I)'
_cod_data_source_file d1ce00298h2.cif
_cod_data_source_block 4
_cod_depositor_comments 'Adding full bibliography for 7242631--7242636.cif.'
_cod_database_code 7242635
_shelx_shelxl_version_number 2014/7
_shelx_space_group_comment
;
The symmetry employed for this shelxl refinement is uniquely defined
by the following loop, which should always be used as a source of
symmetry information in preference to the above space-group names.
They are only intended as comments.
;

loop_
_space_group_symop_operation_xyz
'x, y, z'
'-x, -y, -z'

loop_
_atom_site_label
_atom_site_type_symbol
_atom_site_fract_x
_atom_site_fract_y
_atom_site_fract_z
_atom_site_U_iso_or_equiv
_atom_site_adp_type
_atom_site_occupancy
_atom_site_site_symmetry_order
_atom_site_calc_flag
_atom_site_refinement_flags_posn
_atom_site_refinement_flags_adp
_atom_site_refinement_flags_occupancy
_atom_site_disorder_assembly
_atom_site_disorder_group
Mo1 Mo -0.15710(4) -0.02864(3) 0.10338(3) 0.03722(12) Uani 1 1 d . . . . .
P1 P -0.17144(10) -0.19123(7) 0.24231(7) 0.0212(2) Uani 1 1 d . . . . .
N1 N -0.6592(4) -0.2971(4) 0.2343(4) 0.0564(15) Uani 1 1 d . . . . .
O1 O -0.5198(5) -0.4688(4) 0.6834(3) 0.0720(15) Uani 1 1 d . . . . .
H1 H -0.5148 -0.5157 0.6685 0.108 Uiso 1 1 calc R U . . .
C1 C -0.6985(6) -0.3755(6) 0.3482(5) 0.070(2) Uani 1 1 d . . . . .
H1A H -0.6675 -0.4218 0.3164 0.084 Uiso 1 1 calc R U . . .
H1B H -0.7715 -0.3757 0.3584 0.084 Uiso 1 1 calc R U . . .
Cu2 Cu -0.94905(6) -0.83045(4) 0.33901(4) 0.04057(17) Uani 1 1 d . . . . .
Mo2 Mo -0.21662(5) -0.04545(3) 0.38853(3) 0.04768(14) Uani 1 1 d . . . . .
N2 N -0.6094(5) -0.2627(4) 0.0916(4) 0.0665(18) Uani 1 1 d . . . . .
O2 O -1.1787(4) -0.5719(4) 0.0043(3) 0.0670(14) Uani 1 1 d . . . . .
H2 H -1.2078 -0.5645 -0.0362 0.101 Uiso 1 1 calc R U . . .
O1W O -0.9708(4) -0.9150(3) 0.4225(2) 0.0514(11) Uani 1 1 d . . . . .
H1WA H -1.0252 -0.9331 0.4146 0.077 Uiso 1 1 d R U . . .
H1WB H -0.9858 -0.8912 0.4653 0.077 Uiso 1 1 d R U . . .
Mo3 Mo -0.19997(4) -0.35095(3) 0.37981(3) 0.03601(12) Uani 1 1 d . . . . .
O3 O -0.3079(4) -0.1191(2) 0.4039(2) 0.0460(10) Uani 1 1 d . . . . .
C3 C -0.6447(6) -0.7334(4) 0.1955(4) 0.0591(19) Uani 1 1 d . . . . .
H3 H -0.5955 -0.7787 0.2137 0.071 Uiso 1 1 calc R U . . .
N3 N -0.6900(5) -0.2979(5) 0.3070(4) 0.0723(19) Uani 1 1 d . . . . .
Mo4 Mo -0.11173(4) -0.33931(3) 0.09554(3) 0.04025(13) Uani 1 1 d . . . . .
O4 O -0.2945(4) -0.0015(2) 0.3030(2) 0.0451(10) Uani 1 1 d . . . . .
N4 N -0.7987(4) -0.8558(3) 0.3635(3) 0.0424(12) Uani 1 1 d . . . . .
C4 C -1.1788(6) -0.8048(4) 0.3698(4) 0.0561(17) Uani 1 1 d . . . . .
H4 H -1.1646 -0.8048 0.4210 0.067 Uiso 1 1 calc R U . . .
Mo5 Mo 0.05729(4) -0.21473(3) 0.11796(3) 0.03587(11) Uani 1 1 d . . . . .
O5 O -0.4274(3) -0.3807(3) 0.1972(3) 0.0499(11) Uani 1 1 d . . . . .
N5 N -1.0986(4) -0.8117(3) 0.3168(3) 0.0433(12) Uani 1 1 d . . . . .
C5 C -1.2992(7) -0.8001(5) 0.2761(7) 0.081(3) Uani 1 1 d . . . . .
H5 H -1.3672 -0.7961 0.2622 0.098 Uiso 1 1 calc R U . . .
Mo6 Mo -0.32684(4) -0.15394(3) 0.08076(3) 0.03968(13) Uani 1 1 d . . . . .
O6 O 0.0907(4) -0.0019(3) 0.2673(2) 0.0496(11) Uani 1 1 d . . . . .
C6 C -0.6980(8) -0.1649(7) 0.2730(7) 0.093(3) Uani 1 1 d . . . . .
H6 H -0.7081 -0.1075 0.2738 0.112 Uiso 1 1 calc R U . . .
N6 N -0.8642(5) -0.8340(3) 0.1604(3) 0.0507(15) Uani 1 1 d . . . . .
Mo7 Mo -0.01561(5) -0.21832(3) 0.40344(3) 0.04087(13) Uani 1 1 d . . . . .
O7 O 0.1310(3) -0.4517(3) 0.2745(2) 0.0471(10) Uani 1 1 d . . . . .
C7 C -0.6037(8) -0.1743(7) -0.0211(7) 0.098(4) Uani 1 1 d . . . . .
H7 H -0.5938 -0.1685 -0.0738 0.118 Uiso 1 1 calc R U . . .
Mo8 Mo 0.00438(4) -0.06294(3) 0.26977(3) 0.03786(12) Uani 1 1 d . . . . .
O8 O -0.4783(4) 0.0705(3) 0.2295(3) 0.0700(15) Uani 1 1 d . . . . .
C8 C -0.6580(6) -0.8005(5) 0.4000(4) 0.0585(18) Uani 1 1 d . . . . .
H8 H -0.6316 -0.7550 0.4104 0.070 Uiso 1 1 calc R U . . .
Mo9 Mo 0.03618(4) -0.36946(3) 0.25089(3) 0.03852(12) Uani 1 1 d . . . . .
O9 O -0.4165(3) -0.0636(3) 0.1350(2) 0.0460(10) Uani 1 1 d . . . . .
C9 C -0.6770(5) -0.4341(5) 0.4815(4) 0.0589(19) Uani 1 1 d . . . . .
H9 H -0.7335 -0.4578 0.4761 0.071 Uiso 1 1 calc R U . . .
Mo10 Mo -0.37880(5) -0.01176(3) 0.21981(3) 0.04930(15) Uani 1 1 d . . . . .
O10 O -0.7277(4) -0.4451(3) 0.1231(2) 0.0462(10) Uani 1 1 d . . . . .
C10 C -0.4836(6) -0.4238(5) 0.6294(4) 0.0610(19) Uani 1 1 d . . . . .
Mo11 Mo -0.39928(5) -0.17898(3) 0.36412(4) 0.04956(15) Uani 1 1 d . . . . .
O11 O -0.2457(3) -0.2399(2) 0.2842(2) 0.0309(8) Uani 1 1 d . . . . .
C11 C -0.7140(8) -0.2200(6) 0.3339(6) 0.090(3) Uani 1 1 d . . . . .
H11 H -0.7369 -0.2057 0.3835 0.107 Uiso 1 1 calc R U . . .
Mo12 Mo -0.34802(4) -0.32210(3) 0.22386(3) 0.04029(13) Uani 1 1 d . . . . .
O12 O -0.1224(3) -0.1482(2) 0.3009(2) 0.0321(8) Uani 1 1 d . . . . .
C12 C -0.9275(6) -0.5822(4) 0.3863(4) 0.0520(17) Uani 1 1 d . . . . .
H12 H -0.9479 -0.5251 0.3917 0.062 Uiso 1 1 calc R U . . .
O13 O -0.2618(5) 0.0250(3) 0.4552(3) 0.0673(15) Uani 1 1 d . . . . .
C13 C -0.7879(5) -0.5976(4) 0.1423(4) 0.0477(15) Uani 1 1 d . . . . .
H13 H -0.8370 -0.5519 0.1245 0.057 Uiso 1 1 calc R U . . .
O14 O -0.5992(4) -0.4851(3) 0.1973(3) 0.0556(12) Uani 1 1 d . . . . .
C14 C -0.6742(5) -0.5011(4) 0.1614(3) 0.0423(14) Uani 1 1 d . . . . .
O15 O -0.0851(3) -0.2518(2) 0.19758(19) 0.0280(7) Uani 1 1 d . . . . .
C15 C -1.2729(6) -0.5864(5) 0.1996(5) 0.067(2) Uani 1 1 d . . . . .
H15 H -1.3432 -0.5824 0.1926 0.080 Uiso 1 1 calc R U . . .
C16 C -0.6639(6) -0.2150(5) 0.2116(6) 0.064(2) Uani 1 1 d . . . . .
O16 O -0.3746(3) -0.2299(2) 0.1521(2) 0.0414(9) Uani 1 1 d . . . . .
C17 C -1.1019(5) -0.6097(4) 0.3650(4) 0.0470(15) Uani 1 1 d . . . . .
H17A H -1.1303 -0.5575 0.3894 0.056 Uiso 1 1 calc R U . . .
H17B H -1.1330 -0.6516 0.3916 0.056 Uiso 1 1 calc R U . . .
O17 O 0.0538(3) -0.1375(2) 0.3548(2) 0.0413(10) Uani 1 1 d . . . . .
O18 O -0.1193(3) -0.2820(2) 0.4181(2) 0.0383(9) Uani 1 1 d . . . . .
C18 C -0.8288(6) -0.6287(4) 0.3901(4) 0.0566(18) Uani 1 1 d . . . . .
H18 H -0.7690 -0.6101 0.3980 0.068 Uiso 1 1 calc R U . . .
O19 O -0.2074(3) -0.2420(2) 0.0627(2) 0.0376(9) Uani 1 1 d . . . . .
C19 C -0.6449(6) -0.3862(5) 0.4222(4) 0.0577(18) Uani 1 1 d . . . . .
O20 O -0.2845(3) -0.3867(2) 0.3091(2) 0.0391(9) Uani 1 1 d . . . . .
C20 C -1.2065(6) -0.5796(4) 0.1374(4) 0.0503(16) Uani 1 1 d . . . . .
O21 O -0.2231(3) -0.3593(2) 0.1633(2) 0.0395(9) Uani 1 1 d . . . . .
C21 C -0.5956(6) -0.8788(6) 0.4033(4) 0.068(2) Uani 1 1 d . . . . .
H21 H -0.5268 -0.8871 0.4167 0.082 Uiso 1 1 calc R U . . .
O22 O 0.1606(3) -0.2060(3) 0.0605(3) 0.0507(11) Uani 1 1 d . . . . .
C22 C -1.0270(6) -0.8204(4) 0.1897(4) 0.0508(17) Uani 1 1 d . . . . .
O23 O -0.4242(3) -0.0941(3) 0.2871(2) 0.0473(10) Uani 1 1 d . . . . .
C23 C -0.8084(5) -0.6769(4) 0.1434(4) 0.0484(15) Uani 1 1 d . . . . .
H23 H -0.8711 -0.6835 0.1261 0.058 Uiso 1 1 calc R U . . .
C24 C -0.8356(5) -0.7102(4) 0.3797(3) 0.0395(13) Uani 1 1 d . . . . .
O24 O -0.0864(3) -0.0150(2) 0.1921(2) 0.0385(9) Uani 1 1 d . . . . .
C25 C -1.1017(6) -0.5822(4) 0.1473(4) 0.0507(16) Uani 1 1 d . . . . .
H25 H -1.0562 -0.5768 0.1057 0.061 Uiso 1 1 calc R U . . .
O25 O -0.2459(3) -0.0754(2) 0.0445(2) 0.0383(9) Uani 1 1 d . . . . .
C26 C -1.1332(5) -0.6010(3) 0.2835(4) 0.0443(14) Uani 1 1 d . . . . .
O26 O -0.3929(4) -0.1563(3) 0.0027(3) 0.0560(12) Uani 1 1 d . . . . .
C27 C -0.7610(5) -0.7896(4) 0.3810(3) 0.0396(13) Uani 1 1 d . . . . .
O27 O -0.5064(4) -0.1551(3) 0.4220(3) 0.0642(14) Uani 1 1 d . . . . .
C28 C -0.7555(6) -0.8325(4) 0.1687(4) 0.0551(19) Uani 1 1 d . . . . .
H28A H -0.7134 -0.8613 0.1269 0.066 Uiso 1 1 calc R U . . .
H28B H -0.7326 -0.8625 0.2158 0.066 Uiso 1 1 calc R U . . .
O28 O -0.1001(4) -0.0049(2) 0.3439(2) 0.0446(10) Uani 1 1 d . . . . .
C29 C -0.6496(7) -0.1156(5) 0.1035(7) 0.094(4) Uani 1 1 d . . . . .
H29 H -0.6678 -0.0700 0.1343 0.113 Uiso 1 1 calc R U . . .
O29 O -0.4377(3) -0.2540(3) 0.2970(2) 0.0436(10) Uani 1 1 d . . . . .
O30 O -0.1150(4) -0.1251(2) 0.4466(2) 0.0449(10) Uani 1 1 d . . . . .
C30 C -0.6942(5) -0.5871(4) 0.1675(3) 0.0409(13) Uani 1 1 d . . . . .
O31 O -0.0133(3) -0.4067(2) 0.1632(2) 0.0381(9) Uani 1 1 d . . . . .
C31 C -1.0664(5) -0.5933(4) 0.2220(4) 0.0504(16) Uani 1 1 d . . . . .
H31 H -0.9967 -0.5954 0.2296 0.060 Uiso 1 1 calc R U . . .
C32 C -0.5583(7) -0.3523(6) 0.4316(5) 0.071(2) Uani 1 1 d . . . . .
H32 H -0.5340 -0.3216 0.3915 0.085 Uiso 1 1 calc R U . . .
N32 N -0.9906(4) -0.6321(3) 0.3736(3) 0.0406(11) Uani 1 1 d . . . . .
C33 C -0.5419(5) -0.4118(5) 0.5582(4) 0.0532(17) Uani 1 1 d . . . . .
C34 C -0.9118(8) -0.8343(5) 0.0953(4) 0.070(3) Uani 1 1 d . . . . .
H34 H -0.8790 -0.8393 0.0468 0.084 Uiso 1 1 calc R U . . .
N34 N -0.9361(5) -0.8240(3) 0.2197(3) 0.0414(12) Uani 1 1 d . . . . .
O34 O -0.2855(3) 0.0331(2) 0.1533(2) 0.0419(10) Uani 1 1 d . . . . .
C35 C -1.2186(7) -0.8083(5) 0.2201(5) 0.068(2) Uani 1 1 d . . . . .
H35 H -1.2316 -0.8115 0.1691 0.082 Uiso 1 1 calc R U . . .
O35 O 0.0611(4) -0.2501(3) 0.4771(2) 0.0513(12) Uani 1 1 d . . . . .
C36 C -0.7369(5) -0.7454(4) 0.1699(3) 0.0430(14) Uani 1 1 d . . . . .
O36 O -0.3236(3) -0.2778(2) 0.4177(2) 0.0419(9) Uani 1 1 d . . . . .
C37 C -0.7377(6) -0.9309(4) 0.3672(4) 0.0554(17) Uani 1 1 d . . . . .
H37 H -0.7650 -0.9757 0.3562 0.067 Uiso 1 1 calc R U . . .
O37 O 0.1154(3) -0.3086(2) 0.1823(2) 0.0395(9) Uani 1 1 d . . . . .
C38 C -0.6357(6) -0.9457(5) 0.3865(4) 0.065(2) Uani 1 1 d . . . . .
H38 H -0.5944 -0.9994 0.3883 0.078 Uiso 1 1 calc R U . . .
O38 O -0.0807(3) -0.3891(2) 0.3114(2) 0.0350(8) Uani 1 1 d . . . . .
C39 C -1.2793(6) -0.7978(5) 0.3515(6) 0.068(2) Uani 1 1 d . . . . .
H39 H -1.3331 -0.7916 0.3891 0.081 Uiso 1 1 calc R U . . .
O39 O 0.0462(3) -0.2936(2) 0.3277(2) 0.0373(9) Uani 1 1 d . . . . .
N39 N -0.9358(4) -0.7111(3) 0.3692(3) 0.0347(10) Uani 1 1 d . . . . .
C40 C -0.6304(8) -0.1067(7) 0.0247(8) 0.105(4) Uani 1 1 d . . . . .
H40 H -0.6359 -0.0537 0.0025 0.126 Uiso 1 1 calc R U . . .
O40 O 0.0653(3) -0.1455(2) 0.2019(2) 0.0359(9) Uani 1 1 d . . . . .
C41 C -0.6401(6) -0.1959(5) 0.1331(6) 0.071(3) Uani 1 1 d . . . . .
O41 O -0.0480(3) -0.1222(2) 0.0847(2) 0.0359(9) Uani 1 1 d . . . . .
O2W O -0.5201(5) -0.4275(3) 0.0601(3) 0.0692(15) Uani 1 1 d . . . . .
H2WA H -0.4644 -0.4625 0.0727 0.104 Uiso 1 1 d R U . . .
H2WB H -0.5546 -0.4579 0.0401 0.104 Uiso 1 1 d R U . . .
O42 O -0.0010(3) -0.2858(2) 0.0612(2) 0.0375(9) Uani 1 1 d . . . . .
C43 C -1.2372(6) -0.5989(5) 0.2719(4) 0.0578(18) Uani 1 1 d . . . . .
H43 H -1.2825 -0.6060 0.3132 0.069 Uiso 1 1 calc R U . . .
O43 O -0.1288(4) 0.0439(3) 0.0414(2) 0.0489(11) Uani 1 1 d . . . . .
C44 C -0.6240(6) -0.6543(4) 0.1943(4) 0.0578(18) Uani 1 1 d . . . . .
H44 H -0.5616 -0.6476 0.2121 0.069 Uiso 1 1 calc R U . . .
O44 O -0.2321(3) -0.1260(2) 0.18688(19) 0.0301(8) Uani 1 1 d . . . . .
C45 C -1.1188(6) -0.8116(4) 0.2416(4) 0.0480(16) Uani 1 1 d . . . . .
O45 O -0.4100(6) -0.3945(5) 0.6368(4) 0.111(3) Uani 1 1 d . . . . .
C46 C -0.6257(6) -0.4473(5) 0.5491(4) 0.0570(18) Uani 1 1 d . . . . .
H46 H -0.6476 -0.4800 0.5886 0.068 Uiso 1 1 calc R U . . .
O46 O -1.3419(5) -0.5573(5) 0.0515(3) 0.094(2) Uani 1 1 d . . . . .
O47 O -0.1076(4) -0.4042(3) 0.0252(3) 0.0550(12) Uani 1 1 d . . . . .
C47 C -0.5927(7) -0.2501(6) 0.0158(6) 0.085(3) Uani 1 1 d . . . . .
H47 H -0.5722 -0.2967 -0.0135 0.102 Uiso 1 1 calc R U . . .
O48 O -0.1872(4) -0.4298(2) 0.4457(2) 0.0480(11) Uani 1 1 d . . . . .
C48 C -1.2486(6) -0.5679(4) 0.0609(4) 0.0550(17) Uani 1 1 d . . . . .
C49 C -0.5098(6) -0.3639(5) 0.4984(4) 0.066(2) Uani 1 1 d . . . . .
H49 H -0.4542 -0.3393 0.5042 0.080 Uiso 1 1 calc R U . . .
C50 C -1.0146(8) -0.8263(5) 0.1112(4) 0.069(3) Uani 1 1 d . . . . .
H50 H -1.0661 -0.8249 0.0770 0.083 Uiso 1 1 calc R U . . .
Cu1 Cu -0.59949(7) -0.37072(5) 0.15063(5) 0.0489(2) Uani 1 1 d . . . . .

loop_
_atom_site_aniso_label
_atom_site_aniso_U_11
_atom_site_aniso_U_22
_atom_site_aniso_U_33
_atom_site_aniso_U_23
_atom_site_aniso_U_13
_atom_site_aniso_U_12
Mo1 0.0431(3) 0.0308(2) 0.0402(3) 0.01397(19) -0.0106(2) -0.0147(2)
P1 0.0235(6) 0.0181(5) 0.0221(5) 0.0007(4) -0.0018(5) -0.0056(5)
N1 0.038(3) 0.060(4) 0.072(4) -0.005(3) -0.015(3) -0.007(3)
O1 0.062(3) 0.093(4) 0.066(3) 0.015(3) -0.007(3) -0.030(3)
C1 0.054(5) 0.092(6) 0.070(5) 0.015(4) -0.014(4) -0.032(5)
Cu2 0.0464(4) 0.0371(4) 0.0406(4) 0.0067(3) -0.0077(3) -0.0149(3)
Mo2 0.0627(4) 0.0387(3) 0.0406(3) -0.0158(2) 0.0032(3) -0.0077(3)
N2 0.047(4) 0.065(4) 0.090(5) 0.033(4) -0.021(3) -0.020(3)
O2 0.066(4) 0.088(4) 0.048(3) -0.004(3) -0.018(3) -0.016(3)
O1W 0.070(3) 0.055(3) 0.036(2) 0.0065(19) -0.007(2) -0.028(2)
Mo3 0.0393(3) 0.0313(2) 0.0381(3) 0.01196(19) -0.0024(2) -0.0124(2)
O3 0.059(3) 0.036(2) 0.042(2) 0.0010(17) 0.005(2) -0.011(2)
C3 0.061(5) 0.045(4) 0.066(5) 0.010(3) -0.023(4) 0.001(3)
N3 0.050(4) 0.102(6) 0.065(4) 0.006(4) -0.016(3) -0.017(4)
Mo4 0.0412(3) 0.0406(3) 0.0421(3) -0.0177(2) -0.0052(2) -0.0113(2)
O4 0.058(3) 0.032(2) 0.045(2) 0.0032(17) 0.001(2) -0.011(2)
N4 0.045(3) 0.044(3) 0.038(3) 0.006(2) -0.005(2) -0.010(2)
C4 0.054(4) 0.048(4) 0.068(5) 0.004(3) -0.004(4) -0.017(3)
Mo5 0.0343(3) 0.0330(2) 0.0411(3) 0.00082(19) 0.0075(2) -0.0123(2)
O5 0.045(3) 0.048(2) 0.066(3) 0.008(2) -0.018(2) -0.029(2)
N5 0.051(3) 0.034(3) 0.048(3) 0.004(2) -0.007(3) -0.016(2)
C5 0.063(6) 0.052(5) 0.137(9) 0.003(5) -0.043(6) -0.019(4)
Mo6 0.0419(3) 0.0376(3) 0.0435(3) 0.0091(2) -0.0194(2) -0.0148(2)
O6 0.071(3) 0.041(2) 0.049(2) 0.0034(18) -0.018(2) -0.034(2)
C6 0.072(6) 0.075(6) 0.128(9) -0.009(6) -0.041(6) 0.004(5)
N6 0.092(5) 0.037(3) 0.031(3) -0.005(2) 0.008(3) -0.033(3)
Mo7 0.0624(4) 0.0337(2) 0.0309(2) 0.00546(19) -0.0188(2) -0.0172(2)
O7 0.044(3) 0.040(2) 0.048(2) 0.0075(18) 0.001(2) 0.0067(19)
C7 0.071(6) 0.092(7) 0.135(9) 0.063(7) -0.045(6) -0.031(6)
Mo8 0.0549(3) 0.0335(2) 0.0340(2) 0.00263(19) -0.0101(2) -0.0269(2)
O8 0.069(4) 0.046(3) 0.076(4) 0.009(2) 0.008(3) 0.020(2)
C8 0.046(4) 0.077(5) 0.057(4) -0.001(4) -0.005(3) -0.023(4)
Mo9 0.0409(3) 0.0336(2) 0.0335(2) 0.00320(19) -0.0045(2) 0.0068(2)
O9 0.035(2) 0.045(2) 0.055(3) 0.0068(19) -0.008(2) -0.0055(19)
C9 0.042(4) 0.082(5) 0.062(4) -0.003(4) 0.005(3) -0.034(4)
Mo10 0.0508(3) 0.0364(3) 0.0476(3) 0.0083(2) 0.0046(3) 0.0130(2)
O10 0.053(3) 0.042(2) 0.048(2) -0.0011(19) -0.007(2) -0.018(2)
C10 0.050(4) 0.087(6) 0.054(4) 0.005(4) -0.006(3) -0.034(4)
Mo11 0.0457(3) 0.0363(3) 0.0618(4) -0.0001(2) 0.0236(3) -0.0067(2)
O11 0.033(2) 0.0260(17) 0.0346(19) 0.0003(14) 0.0013(16) -0.0092(15)
C11 0.078(7) 0.084(7) 0.099(7) -0.042(6) -0.028(6) 0.013(5)
Mo12 0.0400(3) 0.0427(3) 0.0460(3) 0.0033(2) -0.0066(2) -0.0256(2)
O12 0.042(2) 0.0255(17) 0.0304(18) 0.0018(14) -0.0049(16) -0.0106(16)
C12 0.079(5) 0.033(3) 0.050(4) -0.005(3) 0.003(4) -0.027(3)
O13 0.103(4) 0.048(3) 0.048(3) -0.019(2) 0.015(3) -0.013(3)
C13 0.050(4) 0.043(3) 0.055(4) 0.003(3) -0.006(3) -0.021(3)
O14 0.059(3) 0.061(3) 0.058(3) 0.016(2) -0.025(2) -0.034(3)
C14 0.044(4) 0.055(4) 0.035(3) -0.005(3) -0.002(3) -0.025(3)
O15 0.0306(19) 0.0246(17) 0.0291(18) -0.0008(13) -0.0046(15) -0.0062(15)
C15 0.055(5) 0.084(6) 0.064(5) -0.007(4) -0.007(4) -0.022(4)
C16 0.040(4) 0.045(4) 0.107(7) 0.006(4) -0.026(4) -0.004(3)
O16 0.036(2) 0.039(2) 0.049(2) 0.0110(18) -0.0073(19) -0.0110(18)
C17 0.053(4) 0.036(3) 0.051(4) -0.005(3) -0.003(3) -0.007(3)
O17 0.053(3) 0.041(2) 0.035(2) 0.0058(16) -0.0108(19) -0.018(2)
O18 0.045(2) 0.035(2) 0.038(2) -0.0019(16) -0.0015(18) -0.0154(18)
C18 0.069(5) 0.052(4) 0.060(4) 0.001(3) -0.009(4) -0.036(4)
O19 0.042(2) 0.036(2) 0.037(2) 0.0035(16) -0.0056(18) -0.0124(18)
C19 0.047(4) 0.076(5) 0.055(4) 0.000(4) -0.008(3) -0.025(4)
O20 0.042(2) 0.032(2) 0.046(2) 0.0030(16) -0.0045(18) -0.0143(18)
C20 0.057(4) 0.041(3) 0.054(4) -0.006(3) -0.016(3) -0.008(3)
O21 0.042(2) 0.036(2) 0.043(2) 0.0012(17) -0.0042(18) -0.0146(18)
C21 0.043(4) 0.094(6) 0.061(5) 0.002(4) -0.007(4) -0.001(4)
O22 0.040(2) 0.058(3) 0.053(3) 0.003(2) 0.012(2) -0.015(2)
C22 0.085(5) 0.035(3) 0.043(3) 0.002(2) -0.018(3) -0.031(3)
O23 0.044(3) 0.040(2) 0.054(3) 0.0077(19) 0.002(2) -0.006(2)
C23 0.047(4) 0.043(3) 0.060(4) 0.003(3) -0.013(3) -0.019(3)
C24 0.054(4) 0.046(3) 0.024(3) -0.002(2) 0.000(2) -0.023(3)
O24 0.052(3) 0.0290(19) 0.036(2) 0.0016(15) -0.0104(18) -0.0095(18)
C25 0.057(4) 0.055(4) 0.043(3) 0.005(3) -0.011(3) -0.016(3)
O25 0.040(2) 0.038(2) 0.039(2) 0.0050(16) -0.0092(18) -0.0132(18)
C26 0.055(4) 0.022(3) 0.055(4) -0.002(2) -0.006(3) -0.005(3)
O26 0.053(3) 0.068(3) 0.053(3) 0.007(2) -0.025(2) -0.021(2)
C27 0.041(3) 0.050(3) 0.029(3) 0.001(2) 0.000(2) -0.014(3)
O27 0.054(3) 0.050(3) 0.079(4) 0.007(2) 0.028(3) -0.003(2)
C28 0.088(6) 0.032(3) 0.044(4) -0.003(3) 0.015(4) -0.016(3)
O28 0.069(3) 0.030(2) 0.037(2) 0.0007(16) -0.003(2) -0.017(2)
C29 0.069(6) 0.058(5) 0.159(10) 0.042(6) -0.057(7) -0.018(4)
O29 0.029(2) 0.042(2) 0.059(3) 0.0012(19) 0.0012(19) -0.0069(18)
O30 0.067(3) 0.037(2) 0.032(2) 0.0017(16) -0.004(2) -0.014(2)
C30 0.046(4) 0.043(3) 0.038(3) 0.001(2) -0.006(3) -0.018(3)
O31 0.045(2) 0.0294(19) 0.042(2) -0.0023(16) -0.0051(18) -0.0114(17)
C31 0.042(4) 0.059(4) 0.051(4) 0.006(3) -0.010(3) -0.013(3)
C32 0.067(5) 0.099(6) 0.059(5) 0.016(4) -0.005(4) -0.049(5)
N32 0.055(3) 0.030(2) 0.038(3) -0.0036(19) -0.004(2) -0.013(2)
C33 0.044(4) 0.072(5) 0.050(4) 0.007(3) -0.007(3) -0.027(4)
C34 0.126(8) 0.072(5) 0.028(3) -0.005(3) -0.001(4) -0.059(5)
N34 0.070(4) 0.027(2) 0.030(2) 0.0014(18) -0.002(2) -0.018(2)
O34 0.051(3) 0.031(2) 0.043(2) 0.0055(16) -0.0043(19) -0.0081(18)
C35 0.078(6) 0.049(4) 0.087(6) -0.006(4) -0.038(5) -0.023(4)
O35 0.075(3) 0.049(2) 0.036(2) 0.0090(18) -0.025(2) -0.024(2)
C36 0.062(4) 0.040(3) 0.028(3) 0.000(2) 0.005(3) -0.016(3)
O36 0.049(3) 0.037(2) 0.039(2) 0.0007(17) 0.0053(19) -0.0093(19)
C37 0.055(4) 0.048(4) 0.058(4) 0.001(3) -0.004(3) -0.003(3)
O37 0.041(2) 0.038(2) 0.041(2) 0.0042(17) -0.0073(18) -0.0104(18)
C38 0.058(5) 0.062(5) 0.065(5) 0.007(4) -0.004(4) 0.005(4)
O38 0.036(2) 0.0331(19) 0.038(2) -0.0042(16) -0.0020(17) -0.0120(17)
C39 0.050(5) 0.048(4) 0.107(7) -0.003(4) -0.004(5) -0.015(4)
O39 0.039(2) 0.037(2) 0.039(2) 0.0018(16) -0.0080(18) -0.0147(18)
N39 0.041(3) 0.031(2) 0.034(2) -0.0045(18) -0.003(2) -0.011(2)
C40 0.072(7) 0.081(7) 0.169(12) 0.071(8) -0.065(7) -0.033(6)
O40 0.043(2) 0.0319(19) 0.035(2) 0.0004(15) -0.0118(17) -0.0106(17)
C41 0.043(4) 0.048(4) 0.127(8) 0.013(5) -0.042(5) -0.011(3)
O41 0.042(2) 0.0337(19) 0.0323(19) -0.0012(15) -0.0092(17) -0.0080(17)
O2W 0.080(4) 0.079(4) 0.057(3) -0.008(3) -0.007(3) -0.033(3)
O42 0.044(2) 0.035(2) 0.035(2) -0.0011(16) -0.0043(17) -0.0113(18)
C43 0.049(4) 0.068(5) 0.058(4) 0.001(3) 0.003(3) -0.018(4)
O43 0.058(3) 0.043(2) 0.050(3) 0.0191(19) -0.015(2) -0.022(2)
C44 0.049(4) 0.054(4) 0.071(5) 0.001(3) -0.015(4) -0.010(3)
O44 0.034(2) 0.0263(17) 0.0297(18) 0.0027(14) -0.0028(15) -0.0069(15)
C45 0.065(5) 0.031(3) 0.054(4) 0.002(3) -0.020(3) -0.020(3)
O45 0.117(6) 0.176(7) 0.074(4) 0.023(4) -0.031(4) -0.105(6)
C46 0.054(4) 0.075(5) 0.048(4) 0.006(3) 0.005(3) -0.030(4)
O46 0.061(4) 0.159(7) 0.060(4) -0.016(4) -0.014(3) -0.017(4)
O47 0.064(3) 0.053(3) 0.052(3) -0.021(2) -0.011(2) -0.015(2)
C47 0.063(6) 0.084(6) 0.101(7) 0.044(5) -0.015(5) -0.009(5)
O48 0.070(3) 0.032(2) 0.043(2) 0.0114(17) -0.002(2) -0.018(2)
C48 0.051(4) 0.056(4) 0.060(4) -0.009(3) -0.016(4) -0.009(3)
C49 0.053(5) 0.096(6) 0.063(5) 0.006(4) -0.009(4) -0.043(4)
C50 0.131(8) 0.062(4) 0.037(4) 0.006(3) -0.028(4) -0.063(5)
Cu1 0.0570(5) 0.0425(4) 0.0514(5) 0.0089(3) -0.0156(4) -0.0192(4)

loop_
_atom_type_symbol
_atom_type_description
_atom_type_scat_dispersion_real
_atom_type_scat_dispersion_imag
_atom_type_scat_source
C C 0.0033 0.0016 'International Tables Vol C Tables 4.2.6.8 and 6.1.1.4'
H H 0.0000 0.0000 'International Tables Vol C Tables 4.2.6.8 and 6.1.1.4'
Cu Cu 0.3201 1.2651 'International Tables Vol C Tables 4.2.6.8 and 6.1.1.4'
Mo Mo -1.6832 0.6857 'International Tables Vol C Tables 4.2.6.8 and 6.1.1.4'
N N 0.0061 0.0033 'International Tables Vol C Tables 4.2.6.8 and 6.1.1.4'
O O 0.0106 0.0060 'International Tables Vol C Tables 4.2.6.8 and 6.1.1.4'
P P 0.1023 0.0942 'International Tables Vol C Tables 4.2.6.8 and 6.1.1.4'

loop_
_geom_angle_atom_site_label_1
_geom_angle_atom_site_label_2
_geom_angle_atom_site_label_3
_geom_angle
_geom_angle_site_symmetry_1
_geom_angle_site_symmetry_3
_geom_angle_publ_flag
O43 Mo1 O41 103.7(2) . . ?
O43 Mo1 O25 100.72(19) . . ?
O41 Mo1 O25 89.28(17) . . ?
O43 Mo1 O24 103.43(19) . . ?
O41 Mo1 O24 86.62(16) . . ?
O25 Mo1 O24 155.79(16) . . ?
O43 Mo1 O34 100.7(2) . . ?
O41 Mo1 O34 155.68(16) . . ?
O25 Mo1 O34 85.97(18) . . ?
O24 Mo1 O34 88.00(18) . . ?
O43 Mo1 O44 169.31(18) . . ?
O41 Mo1 O44 84.09(15) . . ?
O25 Mo1 O44 71.68(14) . . ?
O24 Mo1 O44 84.16(14) . . ?
O34 Mo1 O44 71.77(14) . . ?
O44 P1 O15 109.5(2) . . ?
O44 P1 O12 109.66(19) . . ?
O15 P1 O12 109.6(2) . . ?
O44 P1 O11 109.7(2) . . ?
O15 P1 O11 109.12(19) . . ?
O12 P1 O11 109.3(2) . . ?
N3 N1 C16 106.9(7) . . ?
N3 N1 Cu1 142.4(6) . . ?
C16 N1 Cu1 110.4(6) . . ?
C10 O1 H1 109.5 . . ?
N3 C1 C19 111.7(7) . . ?
N3 C1 H1A 109.3 . . ?
C19 C1 H1A 109.3 . . ?
N3 C1 H1B 109.3 . . ?
C19 C1 H1B 109.3 . . ?
H1A C1 H1B 107.9 . . ?
N5 Cu2 N4 176.8(2) . . ?
N5 Cu2 O1W 89.3(2) . . ?
N4 Cu2 O1W 87.9(2) . . ?
N5 Cu2 N39 102.6(2) . . ?
N4 Cu2 N39 80.1(2) . . ?
O1W Cu2 N39 119.34(18) . . ?
N5 Cu2 N34 80.3(2) . . ?
N4 Cu2 N34 100.8(2) . . ?
O1W Cu2 N34 137.32(18) . . ?
N39 Cu2 N34 103.34(17) . . ?
O13 Mo2 O4 103.4(2) . . ?
O13 Mo2 O28 100.6(2) . . ?
O4 Mo2 O28 89.87(18) . . ?
O13 Mo2 O3 102.7(2) . . ?
O4 Mo2 O3 86.28(18) . . ?
O28 Mo2 O3 156.62(17) . . ?
O13 Mo2 O30 99.9(2) . . ?
O4 Mo2 O30 156.68(17) . . ?
O28 Mo2 O30 86.32(18) . . ?
O3 Mo2 O30 88.14(18) . . ?
O13 Mo2 O12 170.2(2) . . ?
O4 Mo2 O12 84.20(15) . . ?
O28 Mo2 O12 72.90(15) . . ?
O3 Mo2 O12 83.76(15) . . ?
O30 Mo2 O12 72.68(15) . . ?
C41 N2 C47 117.3(8) . . ?
C41 N2 Cu1 114.5(6) . . ?
C47 N2 Cu1 128.1(7) . . ?
C48 O2 H2 109.5 . . ?
Cu2 O1W H1WA 110.0 . . ?
Cu2 O1W H1WB 109.7 . . ?
H1WA O1W H1WB 103.9 . . ?
O48 Mo3 O18 102.61(19) . . ?
O48 Mo3 O38 101.5(2) . . ?
O18 Mo3 O38 85.45(16) . . ?
O48 Mo3 O36 101.5(2) . . ?
O18 Mo3 O36 89.58(18) . . ?
O38 Mo3 O36 156.99(16) . . ?
O48 Mo3 O20 100.41(19) . . ?
O18 Mo3 O20 156.92(16) . . ?
O38 Mo3 O20 88.43(17) . . ?
O36 Mo3 O20 87.40(18) . . ?
O48 Mo3 O11 171.16(18) . . ?
O18 Mo3 O11 84.47(14) . . ?
O38 Mo3 O11 84.16(14) . . ?
O36 Mo3 O11 72.99(15) . . ?
O20 Mo3 O11 72.76(14) . . ?
Mo11 O3 Mo2 150.1(2) . . ?
C44 C3 C36 121.1(6) . . ?
C44 C3 H3 119.4 . . ?
C36 C3 H3 119.4 . . ?
N1 N3 C11 111.1(8) . . ?
N1 N3 C1 120.9(8) . . ?
C11 N3 C1 127.9(9) . . ?
O47 Mo4 O19 103.4(2) . . ?
O47 Mo4 O21 103.9(2) . . ?
O19 Mo4 O21 85.90(17) . . ?
O47 Mo4 O42 101.0(2) . . ?
O19 Mo4 O42 87.95(17) . . ?
O21 Mo4 O42 155.06(16) . . ?
O47 Mo4 O31 101.1(2) . . ?
O19 Mo4 O31 155.44(16) . . ?
O21 Mo4 O31 89.18(17) . . ?
O42 Mo4 O31 86.43(17) . . ?
O47 Mo4 O15 170.18(19) . . ?
O19 Mo4 O15 83.55(14) . . ?
O21 Mo4 O15 83.31(14) . . ?
O42 Mo4 O15 71.98(14) . . ?
O31 Mo4 O15 71.97(14) . . ?
Mo2 O4 Mo10 152.1(2) . . ?
C37 N4 C27 119.5(6) . . ?
C37 N4 Cu2 124.7(5) . . ?
C27 N4 Cu2 115.7(4) . . ?
C39 C4 N5 122.8(8) . . ?
C39 C4 H4 118.6 . . ?
N5 C4 H4 118.6 . . ?
O22 Mo5 O42 100.6(2) . . ?
O22 Mo5 O41 102.6(2) . . ?
O42 Mo5 O41 89.67(16) . . ?
O22 Mo5 O37 101.5(2) . . ?
O42 Mo5 O37 88.57(17) . . ?
O41 Mo5 O37 155.70(17) . . ?
O22 Mo5 O40 103.3(2) . . ?
O42 Mo5 O40 156.03(17) . . ?
O41 Mo5 O40 84.23(16) . . ?
O37 Mo5 O40 87.60(16) . . ?
O22 Mo5 O15 170.54(18) . . ?
O42 Mo5 O15 72.66(14) . . ?
O41 Mo5 O15 84.26(14) . . ?
O37 Mo5 O15 72.09(15) . . ?
O40 Mo5 O15 83.65(14) . . ?
C45 N5 C4 118.9(6) . . ?
C45 N5 Cu2 115.6(5) . . ?
C4 N5 Cu2 125.3(5) . . ?
C39 C5 C35 120.4(8) . . ?
C39 C5 H5 119.8 . . ?
C35 C5 H5 119.8 . . ?
O26 Mo6 O16 104.3(2) . . ?
O26 Mo6 O19 101.1(2) . . ?
O16 Mo6 O19 85.86(17) . . ?
O26 Mo6 O25 99.4(2) . . ?
O16 Mo6 O25 156.32(17) . . ?
O19 Mo6 O25 89.34(17) . . ?
O26 Mo6 O9 102.2(2) . . ?
O16 Mo6 O9 88.67(18) . . ?
O19 Mo6 O9 156.76(17) . . ?
O25 Mo6 O9 86.65(18) . . ?
O26 Mo6 O44 170.19(18) . . ?
O16 Mo6 O44 84.16(15) . . ?
O19 Mo6 O44 84.32(14) . . ?
O25 Mo6 O44 72.28(14) . . ?
O9 Mo6 O44 72.65(15) . . ?
C16 C6 C11 104.8(9) . . ?
C16 C6 H6 127.6 . . ?
C11 C6 H6 127.6 . . ?
N34 N6 C34 109.5(7) . . ?
N34 N6 C28 122.7(5) . . ?
C34 N6 C28 127.4(6) . . ?
O35 Mo7 O39 102.7(2) . . ?
O35 Mo7 O18 103.52(19) . . ?
O39 Mo7 O18 86.23(16) . . ?
O35 Mo7 O17 99.76(19) . . ?
O39 Mo7 O17 89.29(17) . . ?
O18 Mo7 O17 156.71(17) . . ?
O35 Mo7 O30 100.9(2) . . ?
O39 Mo7 O30 156.42(17) . . ?
O18 Mo7 O30 88.70(18) . . ?
O17 Mo7 O30 86.31(18) . . ?
O35 Mo7 O12 169.97(17) . . ?
O39 Mo7 O12 83.91(15) . . ?
O18 Mo7 O12 84.28(15) . . ?
O17 Mo7 O12 72.52(15) . . ?
O30 Mo7 O12 72.66(15) . . ?
C40 C7 C47 115.8(11) . . ?
C40 C7 H7 122.1 . . ?
C47 C7 H7 122.1 . . ?
O6 Mo8 O40 103.5(2) . . ?
O6 Mo8 O24 103.48(19) . . ?
O40 Mo8 O24 87.24(17) . . ?
O6 Mo8 O17 99.78(19) . . ?
O40 Mo8 O17 90.05(17) . . ?
O24 Mo8 O17 156.58(17) . . ?
O6 Mo8 O28 99.7(2) . . ?
O40 Mo8 O28 156.76(17) . . ?
O24 Mo8 O28 88.02(18) . . ?
O17 Mo8 O28 85.34(18) . . ?
O6 Mo8 O12 168.54(17) . . ?
O40 Mo8 O12 84.91(15) . . ?
O24 Mo8 O12 84.45(15) . . ?
O17 Mo8 O12 72.14(15) . . ?
O28 Mo8 O12 71.98(14) . . ?
C21 C8 C27 119.3(7) . . ?
C21 C8 H8 120.3 . . ?
C27 C8 H8 120.3 . . ?
O7 Mo9 O31 101.4(2) . . ?
O7 Mo9 O38 102.63(19) . . ?
O31 Mo9 O38 91.05(17) . . ?
O7 Mo9 O37 99.95(19) . . ?
O31 Mo9 O37 87.53(17) . . ?
O38 Mo9 O37 157.20(17) . . ?
O7 Mo9 O39 101.2(2) . . ?
O31 Mo9 O39 157.32(17) . . ?
O38 Mo9 O39 85.37(16) . . ?
O37 Mo9 O39 87.22(16) . . ?
O7 Mo9 O15 170.92(17) . . ?
O31 Mo9 O15 73.66(14) . . ?
O38 Mo9 O15 85.26(15) . . ?
O37 Mo9 O15 72.50(15) . . ?
O39 Mo9 O15 83.72(14) . . ?
Mo6 O9 Mo10 125.4(2) . . ?
C19 C9 C46 120.6(6) . . ?
C19 C9 H9 119.7 . . ?
C46 C9 H9 119.7 . . ?
O8 Mo10 O34 101.1(2) . . ?
O8 Mo10 O4 102.3(2) . . ?
O34 Mo10 O4 88.42(18) . . ?
O8 Mo10 O23 102.2(2) . . ?
O34 Mo10 O23 156.56(18) . . ?
O4 Mo10 O23 83.95(18) . . ?
O8 Mo10 O9 102.1(2) . . ?
O34 Mo10 O9 88.70(18) . . ?
O4 Mo10 O9 155.58(18) . . ?
O23 Mo10 O9 89.18(19) . . ?
O8 Mo10 O44 172.0(2) . . ?
O34 Mo10 O44 72.98(15) . . ?
O4 Mo10 O44 83.16(15) . . ?
O23 Mo10 O44 84.11(15) . . ?
O9 Mo10 O44 72.82(15) . . ?
C14 O10 Cu1 83.5(3) . . ?
O45 C10 O1 122.7(7) . . ?
O45 C10 C33 122.9(7) . . ?
O1 C10 C33 114.4(6) . . ?
O27 Mo11 O23 102.7(2) . . ?
O27 Mo11 O3 103.2(2) . . ?
O23 Mo11 O3 86.35(19) . . ?
O27 Mo11 O36 100.1(2) . . ?
O23 Mo11 O36 157.16(18) . . ?
O3 Mo11 O36 88.18(18) . . ?
O27 Mo11 O29 101.4(2) . . ?
O23 Mo11 O29 89.77(19) . . ?
O3 Mo11 O29 155.35(18) . . ?
O36 Mo11 O29 86.02(18) . . ?
O27 Mo11 O11 169.55(18) . . ?
O23 Mo11 O11 85.42(16) . . ?
O3 Mo11 O11 83.72(16) . . ?
O36 Mo11 O11 71.94(14) . . ?
O29 Mo11 O11 71.70(15) . . ?
P1 O11 Mo3 126.5(2) . . ?
P1 O11 Mo11 125.02(19) . . ?
Mo3 O11 Mo11 89.39(12) . . ?
P1 O11 Mo12 125.6(2) . . ?
Mo3 O11 Mo12 89.16(11) . . ?
Mo11 O11 Mo12 89.56(12) . . ?
C6 C11 N3 107.7(9) . . ?
C6 C11 H11 126.2 . . ?
N3 C11 H11 126.2 . . ?
O5 Mo12 O29 100.9(2) . . ?
O5 Mo12 O21 103.7(2) . . ?
O29 Mo12 O21 155.39(16) . . ?
O5 Mo12 O20 101.52(19) . . ?
O29 Mo12 O20 86.77(18) . . ?
O21 Mo12 O20 89.48(18) . . ?
O5 Mo12 O16 102.40(19) . . ?
O29 Mo12 O16 88.31(18) . . ?
O21 Mo12 O16 85.33(17) . . ?
O20 Mo12 O16 156.07(16) . . ?
O5 Mo12 O11 170.33(18) . . ?
O29 Mo12 O11 71.71(15) . . ?
O21 Mo12 O11 83.98(15) . . ?
O20 Mo12 O11 72.29(14) . . ?
O16 Mo12 O11 83.93(15) . . ?
P1 O12 Mo2 125.7(2) . . ?
P1 O12 Mo7 125.42(19) . . ?
Mo2 O12 Mo7 90.06(12) . . ?
P1 O12 Mo8 125.0(2) . . ?
Mo2 O12 Mo8 89.92(11) . . ?
Mo7 O12 Mo8 89.50(12) . . ?
C18 C12 N32 108.5(6) . . ?
C18 C12 H12 125.7 . . ?
N32 C12 H12 125.7 . . ?
C30 C13 C23 120.1(6) . . ?
C30 C13 H13 119.9 . . ?
C23 C13 H13 119.9 . . ?
C14 O14 Cu1 99.0(4) . . ?
O10 C14 O14 118.7(6) . . ?
O10 C14 C30 121.7(5) . . ?
O14 C14 C30 119.7(6) . . ?
P1 O15 Mo9 126.10(19) . . ?
P1 O15 Mo5 125.93(18) . . ?
Mo9 O15 Mo5 89.70(12) . . ?
P1 O15 Mo4 125.83(19) . . ?
Mo9 O15 Mo4 88.82(11) . . ?
Mo5 O15 Mo4 88.53(11) . . ?
C43 C15 C20 121.1(7) . . ?
C43 C15 H15 119.5 . . ?
C20 C15 H15 119.5 . . ?
C6 C16 N1 109.5(9) . . ?
C6 C16 C41 131.9(9) . . ?
N1 C16 C41 118.4(8) . . ?
Mo6 O16 Mo12 151.0(2) . . ?
N32 C17 C26 114.4(5) . . ?
N32 C17 H17A 108.7 . . ?
C26 C17 H17A 108.7 . . ?
N32 C17 H17B 108.7 . . ?
C26 C17 H17B 108.7 . . ?
H17A C17 H17B 107.6 . . ?
Mo7 O17 Mo8 125.8(2) . . ?
Mo3 O18 Mo7 150.7(2) . . ?
C12 C18 C24 105.7(6) . . ?
C12 C18 H18 127.1 . . ?
C24 C18 H18 127.1 . . ?
Mo6 O19 Mo4 151.2(2) . . ?
C9 C19 C32 118.4(7) . . ?
C9 C19 C1 119.9(6) . . ?
C32 C19 C1 121.6(7) . . ?
Mo12 O20 Mo3 125.71(19) . . ?
C48 C20 C15 118.8(7) . . ?
C48 C20 C25 121.2(7) . . ?
C15 C20 C25 120.0(6) . . ?
Mo12 O21 Mo4 151.9(2) . . ?
C38 C21 C8 119.6(7) . . ?
C38 C21 H21 120.2 . . ?
C8 C21 H21 120.2 . . ?
N34 C22 C50 110.8(7) . . ?
N34 C22 C45 117.5(5) . . ?
C50 C22 C45 131.7(7) . . ?
Mo11 O23 Mo10 151.4(3) . . ?
C13 C23 C36 120.9(6) . . ?
C13 C23 H23 119.6 . . ?
C36 C23 H23 119.6 . . ?
N39 C24 C27 117.1(5) . . ?
N39 C24 C18 108.9(6) . . ?
C27 C24 C18 134.0(6) . . ?
Mo8 O24 Mo1 149.0(2) . . ?
C20 C25 C31 118.4(7) . . ?
C20 C25 H25 120.8 . . ?
C31 C25 H25 120.8 . . ?
Mo1 O25 Mo6 126.6(2) . . ?
C31 C26 C43 119.4(6) . . ?
C31 C26 C17 123.9(6) . . ?
C43 C26 C17 116.7(6) . . ?
N4 C27 C8 120.4(6) . . ?
N4 C27 C24 115.4(5) . . ?
C8 C27 C24 124.1(6) . . ?
N6 C28 C36 113.4(6) . . ?
N6 C28 H28A 108.9 . . ?
C36 C28 H28A 108.9 . . ?
N6 C28 H28B 108.9 . . ?
C36 C28 H28B 108.9 . . ?
H28A C28 H28B 107.7 . . ?
Mo2 O28 Mo8 125.2(2) . . ?
C40 C29 C41 116.4(11) . . ?
C40 C29 H29 121.8 . . ?
C41 C29 H29 121.8 . . ?
Mo12 O29 Mo11 127.0(2) . . ?
Mo2 O30 Mo7 124.5(2) . . ?
C13 C30 C44 119.2(6) . . ?
C13 C30 C14 117.8(6) . . ?
C44 C30 C14 123.0(6) . . ?
Mo9 O31 Mo4 125.5(2) . . ?
C26 C31 C25 121.1(6) . . ?
C26 C31 H31 119.5 . . ?
C25 C31 H31 119.5 . . ?
C49 C32 C19 120.7(7) . . ?
C49 C32 H32 119.6 . . ?
C19 C32 H32 119.6 . . ?
N39 N32 C12 110.3(5) . . ?
N39 N32 C17 121.8(5) . . ?
C12 N32 C17 128.0(5) . . ?
C46 C33 C49 118.9(6) . . ?
C46 C33 C10 122.9(6) . . ?
C49 C33 C10 118.3(6) . . ?
N6 C34 C50 109.2(7) . . ?
N6 C34 H34 125.4 . . ?
C50 C34 H34 125.4 . . ?
N6 N34 C22 105.8(5) . . ?
N6 N34 Cu2 141.7(5) . . ?
C22 N34 Cu2 111.7(4) . . ?
Mo10 O34 Mo1 126.3(2) . . ?
C45 C35 C5 118.9(8) . . ?
C45 C35 H35 120.6 . . ?
C5 C35 H35 120.6 . . ?
C3 C36 C28 120.1(6) . . ?
C3 C36 C23 118.1(6) . . ?
C28 C36 C23 121.8(6) . . ?
Mo3 O36 Mo11 125.6(2) . . ?
N4 C37 C38 122.9(7) . . ?
N4 C37 H37 118.6 . . ?
C38 C37 H37 118.6 . . ?
Mo9 O37 Mo5 125.4(2) . . ?
C21 C38 C37 118.3(7) . . ?
C21 C38 H38 120.8 . . ?
C37 C38 H38 120.8 . . ?
Mo9 O38 Mo3 150.7(2) . . ?
C4 C39 C5 118.3(9) . . ?
C4 C39 H39 120.9 . . ?
C5 C39 H39 120.9 . . ?
Mo7 O39 Mo9 151.1(2) . . ?
C24 N39 N32 106.6(5) . . ?
C24 N39 Cu2 110.9(4) . . ?
N32 N39 Cu2 141.9(4) . . ?
C29 C40 C7 121.8(9) . . ?
C29 C40 H40 119.1 . . ?
C7 C40 H40 119.1 . . ?
Mo8 O40 Mo5 151.4(2) . . ?
N2 C41 C29 123.5(10) . . ?
N2 C41 C16 113.4(7) . . ?
C29 C41 C16 123.0(10) . . ?
Mo1 O41 Mo5 152.2(2) . . ?
Cu1 O2W H2WA 112.0 . . ?
Cu1 O2W H2WB 111.1 . . ?
H2WA O2W H2WB 102.7 . . ?
Mo5 O42 Mo4 126.7(2) . . ?
C15 C43 C26 120.0(7) . . ?
C15 C43 H43 120.0 . . ?
C26 C43 H43 120.0 . . ?
C3 C44 C30 120.6(7) . . ?
C3 C44 H44 119.7 . . ?
C30 C44 H44 119.7 . . ?
P1 O44 Mo6 125.88(19) . . ?
P1 O44 Mo10 126.6(2) . . ?
Mo6 O44 Mo10 88.96(12) . . ?
P1 O44 Mo1 125.3(2) . . ?
Mo6 O44 Mo1 89.40(11) . . ?
Mo10 O44 Mo1 88.83(11) . . ?
N5 C45 C35 120.6(7) . . ?
N5 C45 C22 114.3(6) . . ?
C35 C45 C22 125.0(7) . . ?
C9 C46 C33 120.3(6) . . ?
C9 C46 H46 119.8 . . ?
C33 C46 H46 119.8 . . ?
N2 C47 C7 125.1(11) . . ?
N2 C47 H47 117.5 . . ?
C7 C47 H47 117.5 . . ?
O46 C48 O2 122.8(7) . . ?
O46 C48 C20 122.2(7) . . ?
O2 C48 C20 115.0(6) . . ?
C32 C49 C33 121.0(7) . . ?
C32 C49 H49 119.5 . . ?
C33 C49 H49 119.5 . . ?
C22 C50 C34 104.8(7) . . ?
C22 C50 H50 127.6 . . ?
C34 C50 H50 127.6 . . ?
N2 Cu1 O2W 88.1(3) . . ?
N2 Cu1 N1 82.6(3) . . ?
O2W Cu1 N1 167.6(2) . . ?
N2 Cu1 O14 171.7(2) . . ?
O2W Cu1 O14 87.2(2) . . ?
N1 Cu1 O14 103.0(2) . . ?
N2 Cu1 O10 114.7(2) . . ?
O2W Cu1 O10 84.10(19) . . ?
N1 Cu1 O10 107.2(2) . . ?
O14 Cu1 O10 57.97(16) . . ?

loop_
_geom_bond_atom_site_label_1
_geom_bond_atom_site_label_2
_geom_bond_distance
_geom_bond_site_symmetry_2
_geom_bond_publ_flag
Mo1 O43 1.668(4) . ?
Mo1 O41 1.885(4) . ?
Mo1 O25 1.922(4) . ?
Mo1 O24 1.915(4) . ?
Mo1 O34 1.949(4) . ?
Mo1 O44 2.455(3) . ?
P1 O44 1.531(4) . ?
P1 O15 1.538(4) . ?
P1 O12 1.535(4) . ?
P1 O11 1.536(4) . ?
N1 N3 1.316(9) . ?
N1 C16 1.386(9) . ?
N1 Cu1 1.968(6) . ?
O1 C10 1.309(8) . ?
O1 H1 0.8200 . ?
C1 N3 1.464(10) . ?
C1 C19 1.501(10) . ?
C1 H1A 0.9700 . ?
C1 H1B 0.9700 . ?
Cu2 N5 1.986(5) . ?
Cu2 N4 2.000(5) . ?
Cu2 O1W 2.026(4) . ?
Cu2 N39 2.122(4) . ?
Cu2 N34 2.090(5) . ?
Mo2 O13 1.681(4) . ?
Mo2 O4 1.892(4) . ?
Mo2 O28 1.922(4) . ?
Mo2 O3 1.899(4) . ?
Mo2 O30 1.948(4) . ?
Mo2 O12 2.426(4) . ?
N2 C41 1.327(11) . ?
N2 C47 1.347(11) . ?
N2 Cu1 2.002(6) . ?
O2 C48 1.306(9) . ?
O2 H2 0.8200 . ?
O1W H1WA 0.8596 . ?
O1W H1WB 0.8591 . ?
Mo3 O48 1.684(4) . ?
Mo3 O18 1.902(4) . ?
Mo3 O38 1.924(4) . ?
Mo3 O36 1.900(4) . ?
Mo3 O20 1.921(4) . ?
Mo3 O11 2.420(4) . ?
O3 Mo11 1.911(4) . ?
C3 C44 1.396(10) . ?
C3 C36 1.382(10) . ?
C3 H3 0.9300 . ?
N3 C11 1.359(11) . ?
Mo4 O47 1.671(4) . ?
Mo4 O19 1.893(4) . ?
Mo4 O21 1.908(4) . ?
Mo4 O42 1.924(4) . ?
Mo4 O31 1.932(4) . ?
Mo4 O15 2.455(3) . ?
O4 Mo10 1.929(4) . ?
N4 C37 1.318(8) . ?
N4 C27 1.360(8) . ?
C4 C39 1.362(10) . ?
C4 N5 1.353(9) . ?
C4 H4 0.9300 . ?
Mo5 O22 1.671(4) . ?
Mo5 O42 1.899(4) . ?
Mo5 O41 1.910(4) . ?
Mo5 O37 1.912(4) . ?
Mo5 O40 1.938(4) . ?
Mo5 O15 2.442(4) . ?
O5 Mo12 1.683(4) . ?
N5 C45 1.363(8) . ?
C5 C39 1.371(12) . ?
C5 C35 1.389(13) . ?
C5 H5 0.9300 . ?
Mo6 O26 1.677(4) . ?
Mo6 O16 1.910(4) . ?
Mo6 O19 1.908(4) . ?
Mo6 O25 1.923(4) . ?
Mo6 O9 1.934(4) . ?
Mo6 O44 2.429(4) . ?
O6 Mo8 1.684(4) . ?
C6 C16 1.384(13) . ?
C6 C11 1.405(14) . ?
C6 H6 0.9300 . ?
N6 N34 1.355(7) . ?
N6 C34 1.340(9) . ?
N6 C28 1.456(10) . ?
Mo7 O35 1.681(4) . ?
Mo7 O39 1.888(4) . ?
Mo7 O18 1.907(4) . ?
Mo7 O17 1.923(4) . ?
Mo7 O30 1.936(4) . ?
Mo7 O12 2.434(4) . ?
O7 Mo9 1.678(4) . ?
C7 C40 1.379(16) . ?
C7 C47 1.364(11) . ?
C7 H7 0.9300 . ?
Mo8 O40 1.867(4) . ?
Mo8 O24 1.892(4) . ?
Mo8 O17 1.934(4) . ?
Mo8 O28 1.954(4) . ?
Mo8 O12 2.444(4) . ?
O8 Mo10 1.668(5) . ?
C8 C21 1.369(11) . ?
C8 C27 1.388(9) . ?
C8 H8 0.9300 . ?
Mo9 O31 1.895(4) . ?
Mo9 O38 1.897(4) . ?
Mo9 O37 1.938(4) . ?
Mo9 O39 1.922(4) . ?
Mo9 O15 2.408(3) . ?
O9 Mo10 1.905(4) . ?
C9 C19 1.380(10) . ?
C9 C46 1.386(10) . ?
C9 H9 0.9300 . ?
Mo10 O34 1.891(4) . ?
Mo10 O23 1.930(4) . ?
Mo10 O44 2.441(4) . ?
O10 C14 1.227(7) . ?
O10 Cu1 2.393(4) . ?
C10 O45 1.197(8) . ?
C10 C33 1.489(10) . ?
Mo11 O27 1.671(5) . ?
Mo11 O23 1.886(4) . ?
Mo11 O36 1.940(4) . ?
Mo11 O29 1.926(4) . ?
Mo11 O11 2.438(4) . ?
O11 Mo12 2.444(4) . ?
C11 H11 0.9300 . ?
Mo12 O29 1.917(4) . ?
Mo12 O21 1.900(4) . ?
Mo12 O20 1.915(4) . ?
Mo12 O16 1.909(4) . ?
C12 C18 1.356(10) . ?
C12 N32 1.335(8) . ?
C12 H12 0.9300 . ?
C13 C30 1.389(9) . ?
C13 C23 1.398(8) . ?
C13 H13 0.9300 . ?
O14 C14 1.289(7) . ?
O14 Cu1 2.023(4) . ?
C14 C30 1.504(8) . ?
C15 C43 1.372(10) . ?
C15 C20 1.373(10) . ?
C15 H15 0.9300 . ?
C16 C41 1.430(13) . ?
C17 N32 1.444(8) . ?
C17 C26 1.505(9) . ?
C17 H17A 0.9700 . ?
C17 H17B 0.9700 . ?
C18 C24 1.395(8) . ?
C18 H18 0.9300 . ?
C19 C32 1.404(10) . ?
C20 C48 1.471(9) . ?
C20 C25 1.396(10) . ?
C21 C38 1.384(11) . ?
C21 H21 0.9300 . ?
C22 N34 1.327(9) . ?
C22 C50 1.384(9) . ?
C22 C45 1.454(10) . ?
C23 C36 1.379(9) . ?
C23 H23 0.9300 . ?
C24 N39 1.349(8) . ?
C24 C27 1.450(9) . ?
C25 C31 1.407(9) . ?
C25 H25 0.9300 . ?
C26 C31 1.371(9) . ?
C26 C43 1.391(10) . ?
C28 C36 1.520(8) . ?
C28 H28A 0.9700 . ?
C28 H28B 0.9700 . ?
C29 C40 1.397(16) . ?
C29 C41 1.384(11) . ?
C29 H29 0.9300 . ?
C30 C44 1.358(9) . ?
C31 H31 0.9300 . ?
C32 C49 1.356(10) . ?
C32 H32 0.9300 . ?
N32 N39 1.346(6) . ?
C33 C46 1.385(9) . ?
C33 C49 1.387(10) . ?
C34 C50 1.344(12) . ?
C34 H34 0.9300 . ?
C35 C45 1.380(10) . ?
C35 H35 0.9300 . ?
C37 C38 1.373(10) . ?
C37 H37 0.9300 . ?
C38 H38 0.9300 . ?
C39 H39 0.9300 . ?
C40 H40 0.9300 . ?
O2W Cu1 2.002(5) . ?
O2W H2WA 0.8585 . ?
O2W H2WB 0.8532 . ?
C43 H43 0.9300 . ?
C44 H44 0.9300 . ?
C46 H46 0.9300 . ?
O46 C48 1.224(9) . ?
C47 H47 0.9300 . ?
C49 H49 0.9300 . ?
C50 H50 0.9300 . ?

loop_
_geom_torsion_atom_site_label_1
_geom_torsion_atom_site_label_2
_geom_torsion_atom_site_label_3
_geom_torsion_atom_site_label_4
_geom_torsion
_geom_torsion_site_symmetry_1
_geom_torsion_site_symmetry_2
_geom_torsion_site_symmetry_3
_geom_torsion_site_symmetry_4
_geom_torsion_publ_flag
O13 Mo2 O3 Mo11 129.7(5) . . . . ?
O4 Mo2 O3 Mo11 26.8(5) . . . . ?
O28 Mo2 O3 Mo11 -54.3(8) . . . . ?
O30 Mo2 O3 Mo11 -130.6(5) . . . . ?
O12 Mo2 O3 Mo11 -57.8(5) . . . . ?
C16 N1 N3 C11 -0.7(8) . . . . ?
Cu1 N1 N3 C11 172.6(6) . . . . ?
C16 N1 N3 C1 177.4(6) . . . . ?
Cu1 N1 N3 C1 -9.3(12) . . . . ?
C19 C1 N3 N1 130.6(7) . . . . ?
C19 C1 N3 C11 -51.7(11) . . . . ?
O13 Mo2 O4 Mo10 -132.0(5) . . . . ?
O28 Mo2 O4 Mo10 127.2(5) . . . . ?
O3 Mo2 O4 Mo10 -29.7(5) . . . . ?
O30 Mo2 O4 Mo10 46.8(8) . . . . ?
O12 Mo2 O4 Mo10 54.4(5) . . . . ?
C39 C4 N5 C45 0.1(10) . . . . ?
C39 C4 N5 Cu2 -175.3(5) . . . . ?
O44 P1 O11 Mo3 -179.7(2) . . . . ?
O15 P1 O11 Mo3 60.4(3) . . . . ?
O12 P1 O11 Mo3 -59.4(3) . . . . ?
O44 P1 O11 Mo11 -59.5(3) . . . . ?
O15 P1 O11 Mo11 -179.5(2) . . . . ?
O12 P1 O11 Mo11 60.7(3) . . . . ?
O44 P1 O11 Mo12 59.9(3) . . . . ?
O15 P1 O11 Mo12 -60.1(3) . . . . ?
O12 P1 O11 Mo12 -179.9(2) . . . . ?
C16 C6 C11 N3 -0.3(10) . . . . ?
N1 N3 C11 C6 0.6(10) . . . . ?
C1 N3 C11 C6 -177.3(7) . . . . ?
O44 P1 O12 Mo2 59.5(3) . . . . ?
O15 P1 O12 Mo2 179.70(19) . . . . ?
O11 P1 O12 Mo2 -60.8(3) . . . . ?
O44 P1 O12 Mo7 -179.6(2) . . . . ?
O15 P1 O12 Mo7 -59.4(3) . . . . ?
O11 P1 O12 Mo7 60.1(3) . . . . ?
O44 P1 O12 Mo8 -60.6(3) . . . . ?
O15 P1 O12 Mo8 59.6(3) . . . . ?
O11 P1 O12 Mo8 179.1(2) . . . . ?
Cu1 O10 C14 O14 8.1(6) . . . . ?
Cu1 O10 C14 C30 -171.9(6) . . . . ?
Cu1 O14 C14 O10 -9.7(7) . . . . ?
Cu1 O14 C14 C30 170.4(5) . . . . ?
O44 P1 O15 Mo9 -179.2(2) . . . . ?
O12 P1 O15 Mo9 60.5(3) . . . . ?
O11 P1 O15 Mo9 -59.1(3) . . . . ?
O44 P1 O15 Mo5 59.5(3) . . . . ?
O12 P1 O15 Mo5 -60.8(3) . . . . ?
O11 P1 O15 Mo5 179.5(2) . . . . ?
O44 P1 O15 Mo4 -59.5(3) . . . . ?
O12 P1 O15 Mo4 -179.78(19) . . . . ?
O11 P1 O15 Mo4 60.6(3) . . . . ?
C11 C6 C16 N1 -0.1(10) . . . . ?
C11 C6 C16 C41 176.1(8) . . . . ?
N3 N1 C16 C6 0.5(8) . . . . ?
Cu1 N1 C16 C6 -175.1(6) . . . . ?
N3 N1 C16 C41 -176.4(6) . . . . ?
Cu1 N1 C16 C41 8.0(8) . . . . ?
N32 C12 C18 C24 -0.6(7) . . . . ?
O47 Mo4 O19 Mo6 131.1(5) . . . . ?
O21 Mo4 O19 Mo6 27.8(5) . . . . ?
O42 Mo4 O19 Mo6 -128.0(5) . . . . ?
O31 Mo4 O19 Mo6 -51.2(7) . . . . ?
O15 Mo4 O19 Mo6 -55.9(4) . . . . ?
C46 C9 C19 C32 1.0(12) . . . . ?
C46 C9 C19 C1 177.5(8) . . . . ?
N3 C1 C19 C9 154.1(8) . . . . ?
N3 C1 C19 C32 -29.5(12) . . . . ?
C43 C15 C20 C48 178.8(7) . . . . ?
C43 C15 C20 C25 -2.5(12) . . . . ?
O5 Mo12 O21 Mo4 130.1(5) . . . . ?
O29 Mo12 O21 Mo4 -47.1(8) . . . . ?
O20 Mo12 O21 Mo4 -128.1(5) . . . . ?
O16 Mo12 O21 Mo4 28.5(5) . . . . ?
O11 Mo12 O21 Mo4 -55.9(5) . . . . ?
C27 C8 C21 C38 1.0(11) . . . . ?
O27 Mo11 O23 Mo10 135.7(5) . . . . ?
O3 Mo11 O23 Mo10 33.1(5) . . . . ?
O36 Mo11 O23 Mo10 -43.4(9) . . . . ?
O29 Mo11 O23 Mo10 -122.6(5) . . . . ?
O11 Mo11 O23 Mo10 -50.9(5) . . . . ?
C30 C13 C23 C36 0.4(10) . . . . ?
C12 C18 C24 N39 0.7(7) . . . . ?
C12 C18 C24 C27 -176.5(6) . . . . ?
O6 Mo8 O24 Mo1 130.3(5) . . . . ?
O40 Mo8 O24 Mo1 27.0(5) . . . . ?
O17 Mo8 O24 Mo1 -56.7(7) . . . . ?
O28 Mo8 O24 Mo1 -130.2(5) . . . . ?
O12 Mo8 O24 Mo1 -58.1(5) . . . . ?
C48 C20 C25 C31 179.8(6) . . . . ?
C15 C20 C25 C31 1.1(10) . . . . ?
N32 C17 C26 C31 -16.1(8) . . . . ?
N32 C17 C26 C43 165.4(6) . . . . ?
C37 N4 C27 C8 2.3(9) . . . . ?
Cu2 N4 C27 C8 179.0(5) . . . . ?
C37 N4 C27 C24 -176.5(5) . . . . ?
Cu2 N4 C27 C24 0.2(6) . . . . ?
C21 C8 C27 N4 -2.1(10) . . . . ?
C21 C8 C27 C24 176.6(6) . . . . ?
N39 C24 C27 N4 6.6(7) . . . . ?
C18 C24 C27 N4 -176.4(6) . . . . ?
N39 C24 C27 C8 -172.1(6) . . . . ?
C18 C24 C27 C8 4.8(11) . . . . ?
N34 N6 C28 C36 -80.6(7) . . . . ?
C34 N6 C28 C36 90.3(8) . . . . ?
C23 C13 C30 C44 -1.0(10) . . . . ?
C23 C13 C30 C14 177.1(6) . . . . ?
O10 C14 C30 C13 -13.5(9) . . . . ?
O14 C14 C30 C13 166.4(6) . . . . ?
O10 C14 C30 C44 164.6(7) . . . . ?
O14 C14 C30 C44 -15.5(10) . . . . ?
O7 Mo9 O31 Mo4 -171.2(3) . . . . ?
O38 Mo9 O31 Mo4 85.7(3) . . . . ?
O37 Mo9 O31 Mo4 -71.6(3) . . . . ?
O39 Mo9 O31 Mo4 5.2(6) . . . . ?
O15 Mo9 O31 Mo4 0.9(2) . . . . ?
C43 C26 C31 C25 0.8(10) . . . . ?
C17 C26 C31 C25 -177.6(6) . . . . ?
C20 C25 C31 C26 -0.3(10) . . . . ?
C9 C19 C32 C49 -2.4(14) . . . . ?
C1 C19 C32 C49 -178.8(9) . . . . ?
C18 C12 N32 N39 0.3(7) . . . . ?
C18 C12 N32 C17 -179.7(6) . . . . ?
C26 C17 N32 N39 -81.0(7) . . . . ?
C26 C17 N32 C12 99.0(7) . . . . ?
O45 C10 C33 C46 178.6(9) . . . . ?
O1 C10 C33 C46 -1.7(12) . . . . ?
O45 C10 C33 C49 -0.6(14) . . . . ?
O1 C10 C33 C49 179.1(8) . . . . ?
N34 N6 C34 C50 -1.2(8) . . . . ?
C28 N6 C34 C50 -173.1(6) . . . . ?
C34 N6 N34 C22 1.5(6) . . . . ?
C28 N6 N34 C22 173.8(5) . . . . ?
C34 N6 N34 Cu2 168.7(5) . . . . ?
C28 N6 N34 Cu2 -18.9(9) . . . . ?
C50 C22 N34 N6 -1.2(7) . . . . ?
C45 C22 N34 N6 178.6(5) . . . . ?
C50 C22 N34 Cu2 -172.8(4) . . . . ?
C45 C22 N34 Cu2 7.1(6) . . . . ?
O8 Mo10 O34 Mo1 -171.2(3) . . . . ?
O4 Mo10 O34 Mo1 86.6(3) . . . . ?
O23 Mo10 O34 Mo1 15.8(6) . . . . ?
O9 Mo10 O34 Mo1 -69.1(3) . . . . ?
O44 Mo10 O34 Mo1 3.3(2) . . . . ?
C39 C5 C35 C45 -1.9(12) . . . . ?
C44 C3 C36 C28 177.5(6) . . . . ?
C44 C3 C36 C23 -0.2(11) . . . . ?
N6 C28 C36 C3 164.5(6) . . . . ?
N6 C28 C36 C23 -17.9(8) . . . . ?
C13 C23 C36 C3 0.2(10) . . . . ?
C13 C23 C36 C28 -177.5(6) . . . . ?
C27 N4 C37 C38 -1.5(10) . . . . ?
Cu2 N4 C37 C38 -177.9(5) . . . . ?
C8 C21 C38 C37 -0.2(12) . . . . ?
N4 C37 C38 C21 0.4(12) . . . . ?
O7 Mo9 O38 Mo3 133.4(4) . . . . ?
O31 Mo9 O38 Mo3 -124.6(4) . . . . ?
O37 Mo9 O38 Mo3 -38.5(7) . . . . ?
O39 Mo9 O38 Mo3 32.9(4) . . . . ?
O15 Mo9 O38 Mo3 -51.1(4) . . . . ?
N5 C4 C39 C5 1.7(11) . . . . ?
C35 C5 C39 C4 -0.8(12) . . . . ?
O35 Mo7 O39 Mo9 132.0(4) . . . . ?
O18 Mo7 O39 Mo9 28.9(4) . . . . ?
O17 Mo7 O39 Mo9 -128.2(4) . . . . ?
O30 Mo7 O39 Mo9 -49.1(7) . . . . ?
O12 Mo7 O39 Mo9 -55.7(4) . . . . ?
C27 C24 N39 N32 177.2(5) . . . . ?
C18 C24 N39 N32 -0.5(6) . . . . ?
C27 C24 N39 Cu2 -9.5(6) . . . . ?
C18 C24 N39 Cu2 172.8(4) . . . . ?
C12 N32 N39 C24 0.1(6) . . . . ?
C17 N32 N39 C24 -179.9(5) . . . . ?
C12 N32 N39 Cu2 -169.6(5) . . . . ?
C17 N32 N39 Cu2 10.4(9) . . . . ?
C41 C29 C40 C7 0.1(14) . . . . ?
C47 C7 C40 C29 -2.8(14) . . . . ?
O6 Mo8 O40 Mo5 -133.8(4) . . . . ?
O24 Mo8 O40 Mo5 -30.6(4) . . . . ?
O17 Mo8 O40 Mo5 126.1(4) . . . . ?
O28 Mo8 O40 Mo5 47.9(7) . . . . ?
O12 Mo8 O40 Mo5 54.1(4) . . . . ?
C47 N2 C41 C29 -3.9(11) . . . . ?
Cu1 N2 C41 C29 178.5(6) . . . . ?
C47 N2 C41 C16 175.3(7) . . . . ?
Cu1 N2 C41 C16 -2.4(8) . . . . ?
C40 C29 C41 N2 3.4(12) . . . . ?
C40 C29 C41 C16 -175.7(8) . . . . ?
C6 C16 C41 N2 -179.9(8) . . . . ?
N1 C16 C41 N2 -3.9(10) . . . . ?
C6 C16 C41 C29 -0.7(14) . . . . ?
N1 C16 C41 C29 175.3(7) . . . . ?
O43 Mo1 O41 Mo5 133.7(5) . . . . ?
O25 Mo1 O41 Mo5 -125.4(5) . . . . ?
O24 Mo1 O41 Mo5 30.7(5) . . . . ?
O34 Mo1 O41 Mo5 -46.9(7) . . . . ?
O44 Mo1 O41 Mo5 -53.8(5) . . . . ?
O22 Mo5 O42 Mo4 170.2(3) . . . . ?
O41 Mo5 O42 Mo4 -87.0(3) . . . . ?
O37 Mo5 O42 Mo4 68.7(3) . . . . ?
O40 Mo5 O42 Mo4 -12.1(6) . . . . ?
O15 Mo5 O42 Mo4 -2.9(2) . . . . ?
C20 C15 C43 C26 3.1(12) . . . . ?
C31 C26 C43 C15 -2.2(11) . . . . ?
C17 C26 C43 C15 176.3(7) . . . . ?
C36 C3 C44 C30 -0.4(12) . . . . ?
C13 C30 C44 C3 1.0(11) . . . . ?
C14 C30 C44 C3 -177.0(7) . . . . ?
O15 P1 O44 Mo6 59.5(3) . . . . ?
O12 P1 O44 Mo6 179.7(2) . . . . ?
O11 P1 O44 Mo6 -60.2(3) . . . . ?
O15 P1 O44 Mo10 -180.0(2) . . . . ?
O12 P1 O44 Mo10 -59.7(3) . . . . ?
O11 P1 O44 Mo10 60.3(3) . . . . ?
O15 P1 O44 Mo1 -60.3(3) . . . . ?
O12 P1 O44 Mo1 59.9(3) . . . . ?
O11 P1 O44 Mo1 180.0(2) . . . . ?
C4 N5 C45 C35 -2.9(9) . . . . ?
Cu2 N5 C45 C35 172.9(5) . . . . ?
C4 N5 C45 C22 -179.3(5) . . . . ?
Cu2 N5 C45 C22 -3.5(6) . . . . ?
C5 C35 C45 N5 3.8(10) . . . . ?
C5 C35 C45 C22 179.8(6) . . . . ?
N34 C22 C45 N5 -2.7(8) . . . . ?
C50 C22 C45 N5 177.1(6) . . . . ?
N34 C22 C45 C35 -178.9(6) . . . . ?
C50 C22 C45 C35 0.9(11) . . . . ?
C19 C9 C46 C33 0.5(12) . . . . ?
C49 C33 C46 C9 -0.7(12) . . . . ?
C10 C33 C46 C9 -179.9(8) . . . . ?
C41 N2 C47 C7 0.8(13) . . . . ?
Cu1 N2 C47 C7 178.1(7) . . . . ?
C40 C7 C47 N2 2.4(14) . . . . ?
C15 C20 C48 O46 6.0(11) . . . . ?
C25 C20 C48 O46 -172.7(8) . . . . ?
C15 C20 C48 O2 -172.3(7) . . . . ?
C25 C20 C48 O2 9.0(10) . . . . ?
C19 C32 C49 C33 2.3(14) . . . . ?
C46 C33 C49 C32 -0.7(13) . . . . ?
C10 C33 C49 C32 178.5(8) . . . . ?
N34 C22 C50 C34 0.5(8) . . . . ?
C45 C22 C50 C34 -179.3(7) . . . . ?
N6 C34 C50 C22 0.4(8) . . . . ?
